data_7034749
loop_
_publ_author_name
'Azizpoor Fard, Mahmood'
'Willans, Mathew J.'
'Khalili Najafabadi, Bahareh'
'Levchenko, Tetyana I.'
'Corrigan, John F.'

_publ_section_title
;
 Polydentate chalcogen reagents for the facile preparation of Pd2 and Pd4
 complexes.
;
_journal_issue 17
_journal_name_full 'Dalton transactions (Cambridge, England : 2003)'
_journal_page_first 8267
_journal_page_last 8277
_journal_paper_doi 10.1039/c5dt00197h
_journal_volume 44
_journal_year 2015
_chemical_formula_sum 'C68 H66 Cl20 P4 Pd2 Se2'
_chemical_formula_weight 2086.81
_chemical_name_systematic
; 
 ? 
;
_space_group_IT_number 14
_symmetry_cell_setting monoclinic
_symmetry_space_group_name_Hall '-P 2ybc'
_symmetry_space_group_name_H-M 'P 1 21/c 1'
_atom_sites_solution_hydrogens geom
_atom_sites_solution_primary direct
_atom_sites_solution_secondary difmap
_audit_creation_method SHELXL-97
_audit_update_record
;
2015-01-12 deposited with the CCDC.
2015-03-24 downloaded from the CCDC.
;
_cell_angle_alpha 90.00
_cell_angle_beta 93.11(3)
_cell_angle_gamma 90.00
_cell_formula_units_Z 4
_cell_length_a 18.668(4)
_cell_length_b 17.724(4)
_cell_length_c 24.914(5)
_cell_measurement_temperature 150(2)
_cell_measurement_theta_max 27.48
_cell_measurement_theta_min 2.20
_cell_volume 8231(3)
_computing_cell_refinement 'Bruker SAINT'
_computing_data_collection 'Bruker APEX2'
_computing_data_reduction 'Bruker SAINT'
_computing_molecular_graphics 'Bruker SHELXTL'
_computing_publication_material 'Bruker SHELXTL'
_computing_structure_refinement 'SHELXL-97 (Sheldrick, 1997)'
_computing_structure_solution 'SHELXS-97 (Sheldrick, 1990)'
_diffrn_ambient_temperature 150(2)
_diffrn_measured_fraction_theta_full 0.993
_diffrn_measured_fraction_theta_max 0.993
_diffrn_measurement_device_type 'CCD area detector'
_diffrn_measurement_method 'phi and omega scans'
_diffrn_radiation_monochromator graphite
_diffrn_radiation_source 'fine-focus sealed tube'
_diffrn_radiation_type MoK\a
_diffrn_radiation_wavelength 0.71073
_diffrn_reflns_av_R_equivalents 0.0404
_diffrn_reflns_av_sigmaI/netI 0.0612
_diffrn_reflns_limit_h_max 24
_diffrn_reflns_limit_h_min -24
_diffrn_reflns_limit_k_max 22
_diffrn_reflns_limit_k_min -22
_diffrn_reflns_limit_l_max 32
_diffrn_reflns_limit_l_min -32
_diffrn_reflns_number 35017
_diffrn_reflns_theta_full 27.49
_diffrn_reflns_theta_max 27.49
_diffrn_reflns_theta_min 2.19
_diffrn_standards_number 0
_exptl_absorpt_coefficient_mu 2.088
_exptl_absorpt_correction_T_max 0.7459
_exptl_absorpt_correction_T_min 0.6687
_exptl_absorpt_correction_type multi-scan
_exptl_absorpt_process_details SAD-ABS
_exptl_crystal_colour yellow
_exptl_crystal_density_diffrn 1.684
_exptl_crystal_density_method 'not measured'
_exptl_crystal_description block
_exptl_crystal_F_000 4136
_exptl_crystal_size_max 0.37
_exptl_crystal_size_mid 0.25
_exptl_crystal_size_min 0.24
_refine_diff_density_max 2.619
_refine_diff_density_min -1.573
_refine_diff_density_rms 0.242
_refine_ls_extinction_coef 0.00340(18)
_refine_ls_extinction_expression Fc^*^=kFc[1+0.001xFc^2^\l^3^/sin(2\q)]^-1/4^
_refine_ls_extinction_method SHELXL
_refine_ls_goodness_of_fit_ref 1.040
_refine_ls_hydrogen_treatment mixed
_refine_ls_matrix_type full
_refine_ls_number_parameters 920
_refine_ls_number_reflns 18760
_refine_ls_number_restraints 0
_refine_ls_restrained_S_all 1.040
_refine_ls_R_factor_all 0.0934
_refine_ls_R_factor_gt 0.0585
_refine_ls_shift/su_max 0.001
_refine_ls_shift/su_mean 0.000
_refine_ls_structure_factor_coef Fsqd
_refine_ls_weighting_details 'calc w=1/[\s^2^(Fo^2^)+(0.1204P)^2^+0.0000P] where P=(Fo^2^+2Fc^2^)/3'
_refine_ls_weighting_scheme calc
_refine_ls_wR_factor_gt 0.1524
_refine_ls_wR_factor_ref 0.1868
_reflns_number_gt 13101
_reflns_number_total 18760
_reflns_threshold_expression >2sigma(I)
_cod_data_source_file c5dt00197h2.cif
_cod_data_source_block n12093[2b]X2
_cod_depositor_comments
;
The following automatic conversions were performed:

'_symmetry_cell_setting' value 'Monoclinic' changed to 'monoclinic'
according to
/usr/data/users/saulius/crontab/automatic-downloads/rss-feeds/RSC/lib/dictionaries/cif_core.dic
dictionary named 'cif_core.dic' version 2.4.2 from 2011-04-26.

Automatic conversion script
Id: cif_fix_values 3143 2015-03-26 13:38:13Z robertas 

 Adding full bibliography for 7034748--7034750.cif.
;
_cod_original_sg_symbol_H-M P2(1)/c
_cod_database_code 7034749

loop_
_symmetry_equiv_pos_as_xyz
'x, y, z'
'-x, y+1/2, -z+1/2'
'-x, -y, -z'
'x, -y-1/2, z-1/2'

loop_
_atom_site_label
_atom_site_type_symbol
_atom_site_fract_x
_atom_site_fract_y
_atom_site_fract_z
_atom_site_U_iso_or_equiv
_atom_site_adp_type
_atom_site_occupancy
_atom_site_symmetry_multiplicity
_atom_site_calc_flag
_atom_site_refinement_flags
_atom_site_disorder_assembly
_atom_site_disorder_group
Pd1 Pd 0.297823(19) 0.60402(2) 0.285071(14) 0.02323(12) Uani 1 1 d . . .
Pd2 Pd 0.141582(19) 0.51561(2) 0.277769(15) 0.02414(12) Uani 1 1 d . . .
Se1 Se 0.17822(3) 0.64278(3) 0.31231(2) 0.02597(14) Uani 1 1 d . . .
Se2 Se 0.23350(3) 0.53620(3) 0.21083(2) 0.02607(14) Uani 1 1 d . . .
P1 P 0.34817(7) 0.65851(8) 0.36206(5) 0.0266(3) Uani 1 1 d . . .
P2 P 0.40609(7) 0.55917(8) 0.25823(5) 0.0262(3) Uani 1 1 d . . .
P3 P 0.11463(7) 0.39929(8) 0.24196(5) 0.0261(3) Uani 1 1 d . . .
P4 P 0.05947(7) 0.50457(8) 0.34257(5) 0.0261(3) Uani 1 1 d . . .
C1 C 0.1282(3) 0.7049(3) 0.2537(2) 0.0321(12) Uani 1 1 d . . .
H1A H 0.0906 0.6735 0.2352 0.038 Uiso 1 1 calc R . .
H1B H 0.1040 0.7479 0.2705 0.038 Uiso 1 1 calc R . .
C1S C 0.3431(4) 0.5698(4) 0.0021(3) 0.0605(19) Uani 1 1 d . . .
H1S H 0.3269 0.5943 -0.0326 0.073 Uiso 1 1 calc R . .
C2 C 0.1740(3) 0.6088(3) 0.1654(2) 0.0329(12) Uani 1 1 d . . .
H2A H 0.1753 0.5934 0.1273 0.039 Uiso 1 1 calc R . .
H2B H 0.1236 0.6055 0.1757 0.039 Uiso 1 1 calc R . .
C2S C -0.2414(5) 0.6005(4) 0.3036(3) 0.067(2) Uani 1 1 d . . .
H2S H -0.1992 0.6274 0.2895 0.080 Uiso 1 1 calc R A 1
C3 C 0.1761(3) 0.7351(3) 0.2125(2) 0.0319(12) Uani 1 1 d . . .
C3S C 0.1386(4) -0.0328(4) 0.3787(3) 0.0553(18) Uani 1 1 d . . .
H3S H 0.1047 -0.0036 0.3541 0.066 Uiso 1 1 calc R B 1
C4 C 0.1984(3) 0.6887(3) 0.1707(2) 0.0305(12) Uani 1 1 d . . .
C4S C 0.0028(4) 0.1831(4) 0.4173(3) 0.061(2) Uani 1 1 d . . .
H4S H 0.0040 0.1532 0.3833 0.073 Uiso 1 1 calc R . .
C5 C 0.2415(3) 0.7191(3) 0.1325(2) 0.0363(13) Uani 1 1 d . . .
H5 H 0.2571 0.6878 0.1045 0.044 Uiso 1 1 calc R . .
C5S C 0.6325(3) 0.7629(4) 0.0113(3) 0.0494(16) Uani 1 1 d . . .
H5S H 0.6241 0.8023 0.0391 0.059 Uiso 1 1 calc R . .
C6 C 0.2621(3) 0.7935(4) 0.1345(2) 0.0455(15) Uani 1 1 d . . .
H6 H 0.2915 0.8134 0.1079 0.055 Uiso 1 1 calc R . .
C6S C 0.5655(3) 0.4350(3) 0.4352(2) 0.0385(13) Uani 1 1 d . . .
H6S H 0.5132 0.4393 0.4246 0.046 Uiso 1 1 calc R . .
C7 C 0.2397(3) 0.8396(4) 0.1753(3) 0.0434(15) Uani 1 1 d . . .
H7 H 0.2529 0.8913 0.1764 0.052 Uiso 1 1 calc R . .
C8 C 0.1981(3) 0.8097(3) 0.2142(2) 0.0377(13) Uani 1 1 d . . .
H8 H 0.1843 0.8411 0.2428 0.045 Uiso 1 1 calc R . .
C9 C 0.4310(3) 0.6151(3) 0.3902(2) 0.0296(11) Uani 1 1 d . . .
H9A H 0.4500 0.6459 0.4209 0.036 Uiso 1 1 calc R . .
H9B H 0.4197 0.5644 0.4041 0.036 Uiso 1 1 calc R . .
C10 C 0.4892(3) 0.6075(3) 0.3495(2) 0.0311(12) Uani 1 1 d . . .
H10A H 0.4914 0.6547 0.3285 0.037 Uiso 1 1 calc R . .
H10B H 0.5363 0.6005 0.3691 0.037 Uiso 1 1 calc R . .
C11 C 0.4755(3) 0.5415(3) 0.3112(2) 0.0305(11) Uani 1 1 d . . .
H11A H 0.4614 0.4970 0.3322 0.037 Uiso 1 1 calc R . .
H11B H 0.5208 0.5289 0.2943 0.037 Uiso 1 1 calc R . .
C12 C 0.0199(3) 0.3746(3) 0.2433(2) 0.0314(12) Uani 1 1 d . . .
H12A H -0.0088 0.4120 0.2219 0.038 Uiso 1 1 calc R . .
H12B H 0.0122 0.3246 0.2263 0.038 Uiso 1 1 calc R . .
C13 C -0.0068(3) 0.3723(3) 0.3005(2) 0.0323(12) Uani 1 1 d . . .
H13A H 0.0297 0.3469 0.3245 0.039 Uiso 1 1 calc R . .
H13B H -0.0513 0.3419 0.3003 0.039 Uiso 1 1 calc R . .
C14 C -0.0218(3) 0.4511(3) 0.3231(2) 0.0333(12) Uani 1 1 d . . .
H14A H -0.0510 0.4456 0.3549 0.040 Uiso 1 1 calc R . .
H14B H -0.0505 0.4802 0.2957 0.040 Uiso 1 1 calc R . .
C15 C 0.3711(3) 0.7575(3) 0.3524(2) 0.0327(12) Uani 1 1 d . . .
C16 C 0.3453(4) 0.7955(4) 0.3079(3) 0.0527(17) Uani 1 1 d . . .
H16 H 0.3154 0.7707 0.2814 0.063 Uiso 1 1 calc R . .
C17 C 0.3634(5) 0.8712(4) 0.3017(4) 0.078(3) Uani 1 1 d . . .
H17 H 0.3462 0.8975 0.2703 0.094 Uiso 1 1 calc R . .
C18 C 0.4059(5) 0.9091(5) 0.3402(4) 0.071(2) Uani 1 1 d . . .
H18 H 0.4173 0.9609 0.3359 0.086 Uiso 1 1 calc R . .
C19 C 0.4306(4) 0.8707(4) 0.3840(3) 0.0540(18) Uani 1 1 d . . .
H19 H 0.4597 0.8961 0.4108 0.065 Uiso 1 1 calc R . .
C20 C 0.4146(3) 0.7951(4) 0.3909(2) 0.0432(14) Uani 1 1 d . . .
H20 H 0.4333 0.7690 0.4219 0.052 Uiso 1 1 calc R . .
C21 C 0.2901(3) 0.6576(3) 0.4186(2) 0.0310(12) Uani 1 1 d . . .
C22 C 0.2605(3) 0.7238(4) 0.4388(2) 0.0399(14) Uani 1 1 d . . .
H22 H 0.2698 0.7710 0.4225 0.048 Uiso 1 1 calc R . .
C23 C 0.2179(3) 0.7204(4) 0.4824(2) 0.0463(16) Uani 1 1 d . . .
H23 H 0.1971 0.7652 0.4956 0.056 Uiso 1 1 calc R . .
C24 C 0.2054(3) 0.6523(4) 0.5068(2) 0.0471(17) Uani 1 1 d . . .
H24 H 0.1773 0.6507 0.5374 0.057 Uiso 1 1 calc R . .
C25 C 0.2337(3) 0.5860(4) 0.4870(2) 0.0452(15) Uani 1 1 d . . .
H25 H 0.2242 0.5391 0.5037 0.054 Uiso 1 1 calc R . .
C26 C 0.2759(3) 0.5886(4) 0.4427(2) 0.0370(13) Uani 1 1 d . . .
H26 H 0.2950 0.5433 0.4289 0.044 Uiso 1 1 calc R . .
C27 C 0.4471(3) 0.6277(3) 0.2145(2) 0.0292(11) Uani 1 1 d . . .
C28 C 0.4134(3) 0.6927(4) 0.1995(2) 0.0448(15) Uani 1 1 d . . .
H28 H 0.3662 0.7017 0.2104 0.054 Uiso 1 1 calc R . .
C29 C 0.4459(3) 0.7460(4) 0.1686(3) 0.0536(18) Uani 1 1 d . . .
H29 H 0.4213 0.7915 0.1593 0.064 Uiso 1 1 calc R . .
C30 C 0.5138(3) 0.7337(4) 0.1513(2) 0.0434(15) Uani 1 1 d . . .
H30 H 0.5364 0.7703 0.1301 0.052 Uiso 1 1 calc R . .
C31 C 0.5480(4) 0.6680(4) 0.1654(3) 0.0576(19) Uani 1 1 d . . .
H31 H 0.5945 0.6586 0.1533 0.069 Uiso 1 1 calc R . .
C32 C 0.5163(3) 0.6151(4) 0.1967(3) 0.0527(18) Uani 1 1 d . . .
H32 H 0.5411 0.5699 0.2063 0.063 Uiso 1 1 calc R . .
C33 C 0.4039(3) 0.4703(3) 0.2207(2) 0.0285(11) Uani 1 1 d . . .
C34 C 0.3925(3) 0.4708(3) 0.1648(2) 0.0364(13) Uani 1 1 d . . .
H34 H 0.3869 0.5172 0.1461 0.044 Uiso 1 1 calc R . .
C35 C 0.3896(3) 0.4036(4) 0.1371(2) 0.0408(14) Uani 1 1 d . . .
H35 H 0.3821 0.4039 0.0991 0.049 Uiso 1 1 calc R . .
C36 C 0.3975(3) 0.3364(4) 0.1639(2) 0.0430(14) Uani 1 1 d . . .
H36 H 0.3969 0.2905 0.1442 0.052 Uiso 1 1 calc R . .
C37 C 0.4063(3) 0.3348(3) 0.2193(2) 0.0433(14) Uani 1 1 d . . .
H37 H 0.4104 0.2880 0.2377 0.052 Uiso 1 1 calc R . .
C38 C 0.4091(3) 0.4022(3) 0.2479(2) 0.0394(14) Uani 1 1 d . . .
H38 H 0.4146 0.4015 0.2860 0.047 Uiso 1 1 calc R . .
C39 C 0.1332(3) 0.3924(3) 0.1708(2) 0.0297(11) Uani 1 1 d . . .
C40 C 0.0933(3) 0.4342(3) 0.1331(2) 0.0331(12) Uani 1 1 d . . .
H40 H 0.0558 0.4657 0.1443 0.040 Uiso 1 1 calc R . .
C41 C 0.1073(3) 0.4309(3) 0.0793(2) 0.0375(13) Uani 1 1 d . . .
H41 H 0.0791 0.4593 0.0537 0.045 Uiso 1 1 calc R . .
C42 C 0.1624(3) 0.3862(3) 0.0631(2) 0.0398(14) Uani 1 1 d . . .
H42 H 0.1721 0.3839 0.0261 0.048 Uiso 1 1 calc R . .
C43 C 0.2041(3) 0.3443(3) 0.1003(2) 0.0390(14) Uani 1 1 d . . .
H43 H 0.2421 0.3136 0.0888 0.047 Uiso 1 1 calc R . .
C44 C 0.1897(3) 0.3476(3) 0.1542(2) 0.0326(12) Uani 1 1 d . . .
H44 H 0.2182 0.3196 0.1799 0.039 Uiso 1 1 calc R . .
C45 C 0.1640(3) 0.3217(3) 0.2753(2) 0.0278(11) Uani 1 1 d . . .
C46 C 0.1334(3) 0.2508(3) 0.2814(2) 0.0310(12) Uani 1 1 d . . .
H46 H 0.0855 0.2418 0.2679 0.037 Uiso 1 1 calc R . .
C47 C 0.1721(3) 0.1938(3) 0.3069(2) 0.0382(13) Uani 1 1 d . . .
H47 H 0.1508 0.1456 0.3112 0.046 Uiso 1 1 calc R . .
C48 C 0.2424(3) 0.2069(3) 0.3262(2) 0.0370(13) Uani 1 1 d . . .
H48 H 0.2694 0.1674 0.3434 0.044 Uiso 1 1 calc R . .
C49 C 0.2728(3) 0.2771(3) 0.3204(2) 0.0377(13) Uani 1 1 d . . .
H49 H 0.3206 0.2862 0.3339 0.045 Uiso 1 1 calc R . .
C50 C 0.2341(3) 0.3342(3) 0.2950(2) 0.0325(12) Uani 1 1 d . . .
H50 H 0.2554 0.3824 0.2909 0.039 Uiso 1 1 calc R . .
C51 C 0.0253(3) 0.5942(3) 0.3661(2) 0.0286(11) Uani 1 1 d . . .
C52 C -0.0318(3) 0.6301(3) 0.3382(2) 0.0372(13) Uani 1 1 d . . .
H52 H -0.0540 0.6074 0.3070 0.045 Uiso 1 1 calc R . .
C53 C -0.0555(3) 0.6982(4) 0.3559(3) 0.0450(15) Uani 1 1 d . . .
H53 H -0.0947 0.7222 0.3369 0.054 Uiso 1 1 calc R . .
C54 C -0.0239(3) 0.7326(3) 0.4006(3) 0.0442(15) Uani 1 1 d . . .
H54 H -0.0420 0.7794 0.4127 0.053 Uiso 1 1 calc R . .
C55 C 0.0335(3) 0.6995(3) 0.4278(2) 0.0398(14) Uani 1 1 d . . .
H55 H 0.0567 0.7240 0.4578 0.048 Uiso 1 1 calc R . .
C56 C 0.0575(3) 0.6293(3) 0.4108(2) 0.0332(12) Uani 1 1 d . . .
H56 H 0.0964 0.6054 0.4302 0.040 Uiso 1 1 calc R . .
C57 C 0.0983(3) 0.4571(3) 0.4021(2) 0.0286(11) Uani 1 1 d . . .
C58 C 0.0583(3) 0.4458(3) 0.4477(2) 0.0368(13) Uani 1 1 d . . .
H58 H 0.0101 0.4629 0.4480 0.044 Uiso 1 1 calc R . .
C59 C 0.0897(3) 0.4094(4) 0.4921(2) 0.0430(15) Uani 1 1 d . . .
H59 H 0.0629 0.4017 0.5230 0.052 Uiso 1 1 calc R . .
C60 C 0.1595(3) 0.3844(3) 0.4919(2) 0.0429(14) Uani 1 1 d . . .
H60 H 0.1803 0.3590 0.5224 0.051 Uiso 1 1 calc R . .
C61 C 0.1992(3) 0.3959(3) 0.4480(2) 0.0403(14) Uani 1 1 d . . .
H61 H 0.2474 0.3789 0.4482 0.048 Uiso 1 1 calc R . .
C62 C 0.1687(3) 0.4323(3) 0.4035(2) 0.0334(12) Uani 1 1 d . . .
H62 H 0.1966 0.4405 0.3732 0.040 Uiso 1 1 calc R . .
Cl01 Cl 0.61403(7) 0.59265(7) 0.60234(5) 0.0288(3) Uani 1 1 d . . .
Cl1 Cl 0.26777(14) 0.54248(18) 0.03562(10) 0.1073(10) Uani 1 1 d . . .
Cl02 Cl -0.01520(7) 0.57171(8) 0.20141(5) 0.0311(3) Uani 1 1 d . . .
Cl2 Cl 0.39354(17) 0.49036(14) -0.01182(10) 0.0995(9) Uani 1 1 d . . .
Cl3 Cl 0.39207(12) 0.63504(14) 0.04118(9) 0.0818(7) Uani 1 1 d . . .
Cl4 Cl -0.2128(4) 0.5581(4) 0.3663(4) 0.0612(16) Uani 0.50 1 d P C 1
Cl5 Cl -0.2694(6) 0.5336(5) 0.2566(3) 0.138(5) Uani 0.50 1 d P C 1
Cl6 Cl -0.3060(4) 0.6650(4) 0.3125(3) 0.093(2) Uani 0.50 1 d P C 1
Cl7 Cl 0.0979(4) -0.0569(8) 0.4377(3) 0.182(5) Uani 0.50 1 d P D 1
Cl8 Cl 0.1597(5) -0.1116(4) 0.3514(3) 0.132(3) Uani 0.50 1 d P D 1
Cl9 Cl 0.2163(5) 0.0215(4) 0.3963(3) 0.124(4) Uani 0.50 1 d P D 1
Cl4A Cl -0.2187(8) 0.5741(9) 0.3694(5) 0.172(6) Uani 0.50 1 d P C 2
Cl5A Cl -0.2230(4) 0.5272(5) 0.2628(3) 0.097(3) Uani 0.50 1 d P C 2
Cl6A Cl -0.3307(4) 0.6269(6) 0.2974(5) 0.171(6) Uani 0.50 1 d P C 2
Cl7A Cl 0.1029(4) -0.0023(3) 0.4362(2) 0.0827(19) Uani 0.50 1 d P D 2
Cl8A Cl 0.1149(4) -0.1321(3) 0.3765(3) 0.108(2) Uani 0.50 1 d P D 2
Cl9A Cl 0.2272(4) -0.0282(9) 0.3714(4) 0.223(8) Uani 0.50 1 d P D 2
Cl10 Cl -0.03218(18) 0.12585(14) 0.46868(11) 0.1070(9) Uani 1 1 d . . .
Cl11 Cl 0.08848(10) 0.21710(15) 0.43472(9) 0.0807(7) Uani 1 1 d . . .
Cl12 Cl -0.05688(10) 0.25779(14) 0.40772(8) 0.0741(6) Uani 1 1 d . . .
Cl13 Cl 0.55615(9) 0.70597(12) 0.00333(9) 0.0710(6) Uani 1 1 d . . .
Cl14 Cl 0.65218(12) 0.80763(11) -0.04891(7) 0.0654(5) Uani 1 1 d . . .
Cl15 Cl 0.70685(9) 0.70700(11) 0.03350(7) 0.0596(5) Uani 1 1 d . . .
Cl16 Cl 0.61528(9) 0.44852(10) 0.37719(6) 0.0494(4) Uani 1 1 d . . .
Cl17 Cl 0.58843(8) 0.50534(9) 0.48287(7) 0.0470(4) Uani 1 1 d . . .
Cl18 Cl 0.58257(9) 0.34465(9) 0.46185(6) 0.0466(4) Uani 1 1 d . . .

loop_
_atom_site_aniso_label
_atom_site_aniso_U_11
_atom_site_aniso_U_22
_atom_site_aniso_U_33
_atom_site_aniso_U_23
_atom_site_aniso_U_13
_atom_site_aniso_U_12
Pd1 0.0213(2) 0.0252(2) 0.0232(2) -0.00062(15) 0.00148(15) -0.00064(14)
Pd2 0.0222(2) 0.0251(2) 0.0254(2) -0.00177(15) 0.00308(15) -0.00122(15)
Se1 0.0229(3) 0.0278(3) 0.0274(3) -0.0031(2) 0.0033(2) -0.0015(2)
Se2 0.0239(3) 0.0287(3) 0.0258(3) -0.0034(2) 0.0027(2) -0.0023(2)
P1 0.0255(6) 0.0279(7) 0.0261(7) -0.0016(5) -0.0004(5) 0.0003(5)
P2 0.0230(6) 0.0285(7) 0.0272(7) -0.0004(5) 0.0030(5) 0.0018(5)
P3 0.0237(6) 0.0255(7) 0.0291(7) -0.0031(5) 0.0011(5) -0.0026(5)
P4 0.0229(6) 0.0284(7) 0.0274(7) -0.0005(5) 0.0048(5) -0.0006(5)
C1 0.024(3) 0.033(3) 0.039(3) 0.004(2) -0.003(2) 0.004(2)
C1S 0.071(5) 0.055(5) 0.057(4) -0.001(4) 0.017(4) -0.008(4)
C2 0.029(3) 0.039(3) 0.030(3) 0.004(2) -0.005(2) -0.003(2)
C2S 0.081(5) 0.054(5) 0.066(5) -0.010(4) 0.020(4) -0.014(4)
C3 0.026(3) 0.034(3) 0.035(3) 0.011(2) -0.005(2) 0.003(2)
C3S 0.049(4) 0.068(5) 0.048(4) 0.009(3) -0.006(3) 0.007(3)
C4 0.028(3) 0.034(3) 0.029(3) 0.002(2) -0.009(2) -0.003(2)
C4S 0.073(5) 0.069(5) 0.041(4) -0.020(3) -0.005(3) -0.011(4)
C5 0.035(3) 0.040(3) 0.033(3) 0.006(2) 0.000(2) -0.004(2)
C5S 0.050(4) 0.049(4) 0.048(4) -0.016(3) -0.001(3) 0.007(3)
C6 0.039(3) 0.055(4) 0.043(3) 0.015(3) 0.002(3) -0.007(3)
C6S 0.038(3) 0.042(4) 0.036(3) 0.003(3) 0.003(2) 0.007(3)
C7 0.041(3) 0.031(3) 0.058(4) 0.009(3) -0.003(3) -0.005(3)
C8 0.030(3) 0.035(3) 0.047(3) 0.005(3) -0.005(3) 0.003(2)
C9 0.032(3) 0.029(3) 0.028(3) 0.000(2) -0.002(2) -0.002(2)
C10 0.022(2) 0.038(3) 0.032(3) 0.003(2) -0.004(2) 0.002(2)
C11 0.026(3) 0.031(3) 0.034(3) 0.001(2) 0.002(2) 0.003(2)
C12 0.027(3) 0.033(3) 0.034(3) 0.002(2) -0.002(2) -0.001(2)
C13 0.022(2) 0.034(3) 0.041(3) -0.004(2) 0.002(2) -0.005(2)
C14 0.030(3) 0.034(3) 0.036(3) -0.002(2) 0.004(2) -0.001(2)
C15 0.029(3) 0.030(3) 0.040(3) -0.001(2) 0.007(2) 0.003(2)
C16 0.062(4) 0.039(4) 0.055(4) 0.008(3) -0.013(3) -0.004(3)
C17 0.104(7) 0.043(5) 0.083(6) 0.022(4) -0.029(5) -0.015(4)
C18 0.080(6) 0.043(5) 0.090(6) 0.007(4) 0.005(5) -0.018(4)
C19 0.050(4) 0.048(4) 0.064(5) -0.020(4) 0.012(3) -0.013(3)
C20 0.049(3) 0.036(4) 0.045(3) -0.006(3) -0.002(3) -0.008(3)
C21 0.028(3) 0.037(3) 0.027(3) -0.003(2) -0.001(2) -0.001(2)
C22 0.036(3) 0.047(4) 0.038(3) -0.010(3) 0.005(3) 0.003(3)
C23 0.045(3) 0.057(4) 0.037(3) -0.016(3) 0.004(3) 0.000(3)
C24 0.033(3) 0.077(5) 0.031(3) -0.013(3) 0.005(3) -0.006(3)
C25 0.038(3) 0.065(5) 0.032(3) 0.007(3) 0.005(3) -0.006(3)
C26 0.035(3) 0.043(4) 0.032(3) 0.001(3) -0.001(2) -0.001(3)
C27 0.025(3) 0.032(3) 0.031(3) 0.002(2) 0.004(2) -0.002(2)
C28 0.034(3) 0.057(4) 0.044(3) 0.020(3) 0.006(3) 0.007(3)
C29 0.048(4) 0.051(4) 0.062(4) 0.025(3) 0.009(3) 0.008(3)
C30 0.044(3) 0.047(4) 0.038(3) 0.009(3) -0.002(3) -0.015(3)
C31 0.042(4) 0.059(5) 0.075(5) 0.014(4) 0.029(3) 0.001(3)
C32 0.037(3) 0.045(4) 0.078(5) 0.018(3) 0.021(3) 0.004(3)
C33 0.026(3) 0.031(3) 0.029(3) -0.002(2) 0.005(2) 0.001(2)
C34 0.038(3) 0.040(3) 0.032(3) -0.002(2) 0.004(2) 0.001(3)
C35 0.046(3) 0.046(4) 0.030(3) -0.010(3) 0.002(3) -0.003(3)
C36 0.050(4) 0.039(4) 0.041(3) -0.014(3) 0.008(3) -0.002(3)
C37 0.060(4) 0.028(3) 0.042(3) -0.003(3) 0.006(3) -0.002(3)
C38 0.045(3) 0.037(3) 0.036(3) -0.003(3) 0.000(3) -0.005(3)
C39 0.031(3) 0.029(3) 0.028(3) 0.000(2) -0.002(2) -0.007(2)
C40 0.032(3) 0.032(3) 0.036(3) -0.006(2) 0.002(2) 0.002(2)
C41 0.043(3) 0.038(3) 0.031(3) -0.003(2) -0.007(2) -0.004(3)
C42 0.050(4) 0.041(4) 0.029(3) -0.006(2) 0.008(3) -0.012(3)
C43 0.034(3) 0.040(4) 0.043(3) -0.004(3) 0.007(3) -0.001(3)
C44 0.030(3) 0.035(3) 0.033(3) -0.004(2) 0.003(2) -0.002(2)
C45 0.025(2) 0.032(3) 0.026(3) -0.004(2) 0.003(2) -0.001(2)
C46 0.031(3) 0.029(3) 0.033(3) -0.001(2) -0.001(2) 0.001(2)
C47 0.040(3) 0.034(3) 0.040(3) 0.000(2) -0.002(3) -0.002(2)
C48 0.037(3) 0.034(3) 0.040(3) 0.006(2) -0.001(2) 0.005(2)
C49 0.031(3) 0.037(3) 0.044(3) -0.006(3) -0.006(2) 0.002(2)
C50 0.030(3) 0.031(3) 0.035(3) -0.002(2) -0.003(2) 0.000(2)
C51 0.023(2) 0.031(3) 0.033(3) 0.004(2) 0.009(2) -0.001(2)
C52 0.040(3) 0.033(3) 0.038(3) -0.002(2) -0.002(3) 0.010(2)
C53 0.043(3) 0.041(4) 0.050(4) 0.004(3) 0.001(3) 0.014(3)
C54 0.051(4) 0.030(3) 0.052(4) -0.004(3) 0.010(3) 0.011(3)
C55 0.042(3) 0.040(4) 0.038(3) -0.009(3) 0.004(3) 0.002(3)
C56 0.033(3) 0.030(3) 0.037(3) -0.002(2) 0.005(2) 0.001(2)
C57 0.030(3) 0.023(3) 0.033(3) 0.003(2) 0.005(2) -0.004(2)
C58 0.033(3) 0.037(3) 0.041(3) 0.005(3) 0.012(3) 0.005(2)
C59 0.047(4) 0.051(4) 0.032(3) 0.008(3) 0.010(3) 0.000(3)
C60 0.052(4) 0.039(4) 0.037(3) 0.010(3) -0.003(3) 0.000(3)
C61 0.040(3) 0.042(4) 0.039(3) 0.006(3) -0.002(3) 0.007(3)
C62 0.029(3) 0.039(3) 0.033(3) 0.001(2) 0.006(2) -0.003(2)
Cl01 0.0317(6) 0.0263(7) 0.0285(6) 0.0003(5) 0.0032(5) -0.0054(5)
Cl1 0.0915(17) 0.140(2) 0.0943(17) -0.0442(17) 0.0374(14) -0.0676(17)
Cl02 0.0293(6) 0.0322(7) 0.0317(6) -0.0004(5) -0.0003(5) 0.0034(5)
Cl2 0.151(2) 0.0628(15) 0.0872(16) 0.0173(12) 0.0335(16) 0.0322(15)
Cl3 0.0789(14) 0.0811(16) 0.0862(15) -0.0092(12) 0.0113(12) -0.0363(12)
Cl4 0.055(3) 0.058(3) 0.070(5) 0.010(2) -0.011(3) -0.012(2)
Cl5 0.301(14) 0.048(4) 0.060(3) -0.008(3) -0.040(7) -0.030(7)
Cl6 0.113(6) 0.088(5) 0.081(3) 0.016(3) 0.034(4) 0.030(4)
Cl7 0.075(4) 0.373(17) 0.101(5) 0.008(9) 0.026(4) -0.014(8)
Cl8 0.184(9) 0.089(5) 0.119(6) -0.044(4) -0.039(5) 0.063(5)
Cl9 0.130(7) 0.106(5) 0.126(6) 0.071(4) -0.079(5) -0.060(4)
Cl4A 0.184(11) 0.274(16) 0.058(5) -0.011(8) 0.020(6) -0.098(10)
Cl5A 0.159(7) 0.060(3) 0.077(5) 0.004(3) 0.045(5) -0.008(5)
Cl6A 0.076(5) 0.156(9) 0.286(14) 0.132(9) 0.058(7) 0.029(5)
Cl7A 0.136(5) 0.067(3) 0.045(2) -0.009(2) 0.004(3) 0.031(3)
Cl8A 0.166(7) 0.059(3) 0.093(5) 0.003(3) -0.051(4) 0.005(4)
Cl9A 0.047(3) 0.46(2) 0.162(9) 0.178(12) 0.013(5) -0.029(8)
Cl10 0.166(3) 0.0640(15) 0.0908(17) 0.0192(13) 0.0061(17) -0.0325(16)
Cl11 0.0527(11) 0.1026(18) 0.0854(15) -0.0237(13) -0.0098(10) 0.0074(11)
Cl12 0.0529(10) 0.1020(17) 0.0663(12) 0.0189(11) -0.0078(9) -0.0022(10)
Cl13 0.0450(9) 0.0680(13) 0.0994(15) -0.0271(11) -0.0003(10) -0.0017(9)
Cl14 0.0961(14) 0.0530(11) 0.0466(9) -0.0037(8) -0.0004(9) 0.0132(10)
Cl15 0.0522(9) 0.0672(13) 0.0578(10) -0.0002(9) -0.0105(8) 0.0075(8)
Cl16 0.0502(9) 0.0523(10) 0.0469(9) 0.0130(7) 0.0118(7) 0.0163(7)
Cl17 0.0470(8) 0.0383(9) 0.0547(9) -0.0090(7) -0.0056(7) 0.0008(7)
Cl18 0.0661(10) 0.0351(8) 0.0382(8) -0.0003(6) -0.0007(7) -0.0058(7)

loop_
_atom_type_symbol
_atom_type_description
_atom_type_scat_dispersion_real
_atom_type_scat_dispersion_imag
_atom_type_scat_source
C C 0.0033 0.0016 'International Tables Vol C Tables 4.2.6.8 and 6.1.1.4'
H H 0.0000 0.0000 'International Tables Vol C Tables 4.2.6.8 and 6.1.1.4'
P P 0.1023 0.0942 'International Tables Vol C Tables 4.2.6.8 and 6.1.1.4'
Se Se -0.0929 2.2259 'International Tables Vol C Tables 4.2.6.8 and 6.1.1.4'
Pd Pd -0.9988 1.0072 'International Tables Vol C Tables 4.2.6.8 and 6.1.1.4'
Cl Cl 0.1484 0.1585 'International Tables Vol C Tables 4.2.6.8 and 6.1.1.4'

loop_
_geom_angle_atom_site_label_1
_geom_angle_atom_site_label_2
_geom_angle_atom_site_label_3
_geom_angle
P1 Pd1 P2 93.53(5)
P1 Pd1 Se2 172.21(4)
P2 Pd1 Se2 90.76(4)
P1 Pd1 Se1 89.35(4)
P2 Pd1 Se1 175.79(4)
Se2 Pd1 Se1 86.03(3)
P3 Pd2 P4 93.23(5)
P3 Pd2 Se2 90.91(4)
P4 Pd2 Se2 175.83(4)
P3 Pd2 Se1 175.86(4)
P4 Pd2 Se1 90.89(4)
Se2 Pd2 Se1 84.97(2)
C1 Se1 Pd1 110.06(15)
C1 Se1 Pd2 97.82(16)
Pd1 Se1 Pd2 83.61(2)
C2 Se2 Pd1 110.04(16)
C2 Se2 Pd2 95.24(16)
Pd1 Se2 Pd2 83.91(2)
C21 P1 C15 105.3(2)
C21 P1 C9 103.1(2)
C15 P1 C9 104.8(3)
C21 P1 Pd1 114.01(18)
C15 P1 Pd1 112.46(19)
C9 P1 Pd1 116.13(18)
C11 P2 C27 103.9(2)
C11 P2 C33 102.5(2)
C27 P2 C33 105.4(2)
C11 P2 Pd1 116.66(17)
C27 P2 Pd1 110.26(17)
C33 P2 Pd1 116.68(17)
C12 P3 C45 106.0(2)
C12 P3 C39 103.7(2)
C45 P3 C39 105.9(2)
C12 P3 Pd2 113.65(19)
C45 P3 Pd2 113.88(17)
C39 P3 Pd2 112.84(17)
C57 P4 C51 105.7(2)
C57 P4 C14 105.3(2)
C51 P4 C14 103.7(2)
C57 P4 Pd2 111.16(17)
C51 P4 Pd2 114.30(16)
C14 P4 Pd2 115.71(18)
C3 C1 Se1 114.9(3)
Cl3 C1S Cl1 109.3(4)
Cl3 C1S Cl2 112.1(5)
Cl1 C1S Cl2 109.3(4)
C4 C2 Se2 113.7(3)
Cl6 C2S Cl5A 140.2(7)
Cl6 C2S Cl5 111.2(7)
Cl5A C2S Cl5 29.8(4)
Cl6 C2S Cl4A 101.5(7)
Cl5A C2S Cl4A 108.2(8)
Cl5 C2S Cl4A 120.3(8)
Cl6 C2S Cl6A 30.2(4)
Cl5A C2S Cl6A 112.3(7)
Cl5 C2S Cl6A 82.6(7)
Cl4A C2S Cl6A 110.0(8)
Cl6 C2S Cl4 110.6(5)
Cl5A C2S Cl4 98.1(6)
Cl5 C2S Cl4 111.6(6)
Cl4A C2S Cl4 10.1(7)
Cl6A C2S Cl4 115.6(6)
C8 C3 C4 118.7(5)
C8 C3 C1 120.6(5)
C4 C3 C1 120.7(5)
Cl8 C3S Cl9A 74.4(7)
Cl8 C3S Cl7A 138.3(6)
Cl9A C3S Cl7A 120.5(7)
Cl8 C3S Cl7 105.7(7)
Cl9A C3S Cl7 125.5(6)
Cl7A C3S Cl7 32.8(5)
Cl8 C3S Cl9 111.0(6)
Cl9A C3S Cl9 37.1(6)
Cl7A C3S Cl9 88.3(5)
Cl7 C3S Cl9 108.2(6)
Cl8 C3S Cl8A 38.0(4)
Cl9A C3S Cl8A 106.5(7)
Cl7A C3S Cl8A 103.1(5)
Cl7 C3S Cl8A 70.8(6)
Cl9 C3S Cl8A 136.7(5)
C5 C4 C3 119.1(5)
C5 C4 C2 119.6(5)
C3 C4 C2 121.2(5)
Cl12 C4S Cl11 110.1(4)
Cl12 C4S Cl10 105.9(4)
Cl11 C4S Cl10 112.6(4)
C6 C5 C4 121.3(6)
Cl13 C5S Cl14 111.7(4)
Cl13 C5S Cl15 109.4(4)
Cl14 C5S Cl15 108.8(3)
C5 C6 C7 119.8(5)
Cl18 C6S Cl17 111.0(3)
Cl18 C6S Cl16 109.8(3)
Cl17 C6S Cl16 109.6(3)
C8 C7 C6 119.6(6)
C7 C8 C3 121.5(6)
C10 C9 P1 113.5(4)
C11 C10 C9 112.4(4)
C10 C11 P2 114.2(4)
C13 C12 P3 112.8(4)
C12 C13 C14 113.0(5)
C13 C14 P4 113.7(4)
C16 C15 C20 119.4(6)
C16 C15 P1 120.4(5)
C20 C15 P1 120.1(4)
C15 C16 C17 119.2(7)
C18 C17 C16 121.5(7)
C19 C18 C17 118.4(7)
C18 C19 C20 121.5(7)
C19 C20 C15 119.9(6)
C26 C21 C22 119.5(5)
C26 C21 P1 118.4(4)
C22 C21 P1 122.2(4)
C23 C22 C21 120.0(6)
C24 C23 C22 120.2(6)
C23 C24 C25 120.6(6)
C24 C25 C26 119.7(6)
C25 C26 C21 120.0(6)
C28 C27 C32 117.9(5)
C28 C27 P2 121.8(4)
C32 C27 P2 120.3(4)
C27 C28 C29 121.7(5)
C30 C29 C28 120.3(6)
C31 C30 C29 118.6(6)
C30 C31 C32 121.2(6)
C31 C32 C27 120.2(6)
C38 C33 C34 119.7(5)
C38 C33 P2 120.1(4)
C34 C33 P2 120.1(4)
C35 C34 C33 119.6(6)
C36 C35 C34 120.6(6)
C35 C36 C37 120.5(6)
C36 C37 C38 119.7(6)
C37 C38 C33 119.9(5)
C40 C39 C44 119.3(5)
C40 C39 P3 120.0(4)
C44 C39 P3 120.6(4)
C41 C40 C39 120.9(5)
C42 C41 C40 119.6(5)
C41 C42 C43 120.7(5)
C44 C43 C42 119.5(5)
C43 C44 C39 120.0(5)
C50 C45 C46 119.4(5)
C50 C45 P3 118.8(4)
C46 C45 P3 121.9(4)
C47 C46 C45 120.3(5)
C46 C47 C48 119.9(5)
C49 C48 C47 119.9(5)
C50 C49 C48 120.2(5)
C49 C50 C45 120.4(5)
C56 C51 C52 118.8(5)
C56 C51 P4 120.5(4)
C52 C51 P4 120.6(4)
C53 C52 C51 119.7(6)
C52 C53 C54 121.4(6)
C55 C54 C53 120.0(6)
C54 C55 C56 119.2(6)
C51 C56 C55 120.8(5)
C62 C57 C58 118.5(5)
C62 C57 P4 120.2(4)
C58 C57 P4 121.3(4)
C59 C58 C57 119.6(5)
C60 C59 C58 120.4(5)
C61 C60 C59 120.6(6)
C60 C61 C62 119.6(5)
C61 C62 C57 121.2(5)

loop_
_geom_bond_atom_site_label_1
_geom_bond_atom_site_label_2
_geom_bond_distance
Pd1 P1 2.3023(15)
Pd1 P2 2.3044(14)
Pd1 Se2 2.4632(8)
Pd1 Se1 2.4661(8)
Pd2 P3 2.2914(14)
Pd2 P4 2.2940(14)
Pd2 Se2 2.4838(9)
Pd2 Se1 2.4951(8)
Se1 C1 2.018(5)
Se2 C2 2.007(5)
P1 C21 1.824(5)
P1 C15 1.826(6)
P1 C9 1.832(5)
P2 C11 1.825(5)
P2 C27 1.827(5)
P2 C33 1.830(5)
P3 C12 1.824(5)
P3 C45 1.831(6)
P3 C39 1.830(5)
P4 C57 1.820(5)
P4 C51 1.821(5)
P4 C14 1.832(5)
C1 C3 1.495(7)
C1S Cl3 1.739(8)
C1S Cl1 1.743(7)
C1S Cl2 1.740(8)
C2 C4 1.492(8)
C2S Cl6 1.684(11)
C2S Cl5A 1.695(11)
C2S Cl5 1.728(11)
C2S Cl4A 1.735(15)
C2S Cl6A 1.730(12)
C2S Cl4 1.791(12)
C3 C8 1.385(8)
C3 C4 1.409(8)
C3S Cl8 1.611(10)
C3S Cl9A 1.677(10)
C3S Cl7A 1.702(9)
C3S Cl7 1.745(10)
C3S Cl9 1.777(10)
C3S Cl8A 1.814(10)
C4 C5 1.387(7)
C4S Cl12 1.739(8)
C4S Cl11 1.742(7)
C4S Cl10 1.785(8)
C5 C6 1.375(9)
C5S Cl13 1.749(7)
C5S Cl14 1.754(7)
C5S Cl15 1.770(7)
C6 C7 1.385(9)
C6S Cl18 1.757(6)
C6S Cl17 1.759(6)
C6S Cl16 1.775(6)
C7 C8 1.380(8)
C9 C10 1.531(7)
C10 C11 1.523(8)
C12 C13 1.535(7)
C13 C14 1.538(7)
C15 C16 1.364(8)
C15 C20 1.392(8)
C16 C17 1.394(9)
C17 C18 1.386(11)
C18 C19 1.345(11)
C19 C20 1.386(9)
C21 C26 1.395(8)
C21 C22 1.401(8)
C22 C23 1.383(8)
C23 C24 1.376(9)
C24 C25 1.390(9)
C25 C26 1.391(8)
C27 C28 1.356(8)
C27 C32 1.405(8)
C28 C29 1.379(8)
C29 C30 1.379(9)
C30 C31 1.365(9)
C31 C32 1.373(9)
C33 C38 1.385(8)
C33 C34 1.397(7)
C34 C35 1.375(8)
C35 C36 1.369(9)
C36 C37 1.381(8)
C37 C38 1.390(8)
C39 C40 1.382(8)
C39 C44 1.401(7)
C40 C41 1.379(8)
C41 C42 1.376(8)
C42 C43 1.392(8)
C43 C44 1.385(7)
C45 C50 1.389(7)
C45 C46 1.391(7)
C46 C47 1.377(8)
C47 C48 1.394(8)
C48 C49 1.380(8)
C49 C50 1.377(8)
C51 C56 1.383(8)
C51 C52 1.395(7)
C52 C53 1.366(8)
C53 C54 1.375(9)
C54 C55 1.369(8)
C55 C56 1.394(8)
C57 C62 1.386(7)
C57 C58 1.408(7)
C58 C59 1.382(8)
C59 C60 1.377(8)
C60 C61 1.370(8)
C61 C62 1.377(8)

loop_
_geom_torsion_atom_site_label_1
_geom_torsion_atom_site_label_2
_geom_torsion_atom_site_label_3
_geom_torsion_atom_site_label_4
_geom_torsion
P1 Pd1 Se1 C1 124.36(18)
P2 Pd1 Se1 C1 -102.3(6)
Se2 Pd1 Se1 C1 -61.92(17)
P1 Pd1 Se1 Pd2 -139.62(4)
P2 Pd1 Se1 Pd2 -6.3(5)
Se2 Pd1 Se1 Pd2 34.10(2)
P3 Pd2 Se1 C1 82.3(6)
P4 Pd2 Se1 C1 -104.82(15)
Se2 Pd2 Se1 C1 75.62(15)
P3 Pd2 Se1 Pd1 -27.2(6)
P4 Pd2 Se1 Pd1 145.72(4)
Se2 Pd2 Se1 Pd1 -33.84(2)
P1 Pd1 Se2 C2 112.9(3)
P2 Pd1 Se2 C2 -123.61(17)
Se1 Pd1 Se2 C2 59.11(17)
P1 Pd1 Se2 Pd2 19.5(3)
P2 Pd1 Se2 Pd2 143.02(4)
Se1 Pd1 Se2 Pd2 -34.26(2)
P3 Pd2 Se2 C2 104.69(16)
P4 Pd2 Se2 C2 -81.8(6)
Se1 Pd2 Se2 C2 -75.79(16)
P3 Pd2 Se2 Pd1 -145.66(4)
P4 Pd2 Se2 Pd1 27.8(6)
Se1 Pd2 Se2 Pd1 33.862(19)
P2 Pd1 P1 C21 -146.9(2)
Se2 Pd1 P1 C21 -23.5(4)
Se1 Pd1 P1 C21 30.1(2)
P2 Pd1 P1 C15 93.37(18)
Se2 Pd1 P1 C15 -143.3(3)
Se1 Pd1 P1 C15 -89.70(18)
P2 Pd1 P1 C9 -27.3(2)
Se2 Pd1 P1 C9 96.1(3)
Se1 Pd1 P1 C9 149.65(19)
P1 Pd1 P2 C11 26.3(2)
Se2 Pd1 P2 C11 -147.2(2)
Se1 Pd1 P2 C11 -106.9(5)
P1 Pd1 P2 C27 -91.90(19)
Se2 Pd1 P2 C27 94.59(19)
Se1 Pd1 P2 C27 134.9(5)
P1 Pd1 P2 C33 147.9(2)
Se2 Pd1 P2 C33 -25.60(19)
Se1 Pd1 P2 C33 14.7(6)
P4 Pd2 P3 C12 35.8(2)
Se2 Pd2 P3 C12 -144.7(2)
Se1 Pd2 P3 C12 -151.3(5)
P4 Pd2 P3 C45 -85.78(18)
Se2 Pd2 P3 C45 93.75(17)
Se1 Pd2 P3 C45 87.1(6)
P4 Pd2 P3 C39 153.52(19)
Se2 Pd2 P3 C39 -26.96(19)
Se1 Pd2 P3 C39 -33.6(6)
P3 Pd2 P4 C57 86.95(19)
Se2 Pd2 P4 C57 -86.5(6)
Se1 Pd2 P4 C57 -92.54(19)
P3 Pd2 P4 C51 -153.5(2)
Se2 Pd2 P4 C51 33.1(6)
Se1 Pd2 P4 C51 27.06(19)
P3 Pd2 P4 C14 -33.1(2)
Se2 Pd2 P4 C14 153.5(5)
Se1 Pd2 P4 C14 147.4(2)
Pd1 Se1 C1 C3 -16.3(4)
Pd2 Se1 C1 C3 -102.4(4)
Pd1 Se2 C2 C4 21.3(4)
Pd2 Se2 C2 C4 106.8(4)
Se1 C1 C3 C8 -101.9(5)
Se1 C1 C3 C4 79.6(5)
C8 C3 C4 C5 -0.1(7)
C1 C3 C4 C5 178.5(5)
C8 C3 C4 C2 -177.5(5)
C1 C3 C4 C2 1.1(7)
Se2 C2 C4 C5 98.1(5)
Se2 C2 C4 C3 -84.5(5)
C3 C4 C5 C6 -0.7(8)
C2 C4 C5 C6 176.7(5)
C4 C5 C6 C7 0.1(9)
C5 C6 C7 C8 1.3(9)
C6 C7 C8 C3 -2.1(9)
C4 C3 C8 C7 1.5(8)
C1 C3 C8 C7 -177.1(5)
C21 P1 C9 C10 178.7(4)
C15 P1 C9 C10 -71.3(4)
Pd1 P1 C9 C10 53.4(4)
P1 C9 C10 C11 -77.8(5)
C9 C10 C11 P2 76.6(5)
C27 P2 C11 C10 70.4(4)
C33 P2 C11 C10 -180.0(4)
Pd1 P2 C11 C10 -51.2(4)
C45 P3 C12 C13 65.5(4)
C39 P3 C12 C13 176.7(4)
Pd2 P3 C12 C13 -60.4(4)
P3 C12 C13 C14 78.7(5)
C12 C13 C14 P4 -74.1(5)
C57 P4 C14 C13 -70.2(4)
C51 P4 C14 C13 179.0(4)
Pd2 P4 C14 C13 53.0(4)
C21 P1 C15 C16 -111.2(5)
C9 P1 C15 C16 140.5(5)
Pd1 P1 C15 C16 13.5(5)
C21 P1 C15 C20 68.1(5)
C9 P1 C15 C20 -40.2(5)
Pd1 P1 C15 C20 -167.2(4)
C20 C15 C16 C17 0.3(10)
P1 C15 C16 C17 179.7(6)
C15 C16 C17 C18 -1.2(13)
C16 C17 C18 C19 0.9(14)
C17 C18 C19 C20 0.2(12)
C18 C19 C20 C15 -1.0(10)
C16 C15 C20 C19 0.7(9)
P1 C15 C20 C19 -178.6(5)
C15 P1 C21 C26 -166.7(4)
C9 P1 C21 C26 -57.2(5)
Pd1 P1 C21 C26 69.5(4)
C15 P1 C21 C22 12.3(5)
C9 P1 C21 C22 121.8(5)
Pd1 P1 C21 C22 -111.5(4)
C26 C21 C22 C23 0.3(8)
P1 C21 C22 C23 -178.7(5)
C21 C22 C23 C24 1.2(9)
C22 C23 C24 C25 -1.9(9)
C23 C24 C25 C26 1.0(9)
C24 C25 C26 C21 0.5(8)
C22 C21 C26 C25 -1.1(8)
P1 C21 C26 C25 177.9(4)
C11 P2 C27 C28 -129.0(5)
C33 P2 C27 C28 123.5(5)
Pd1 P2 C27 C28 -3.3(6)
C11 P2 C27 C32 49.1(6)
C33 P2 C27 C32 -58.4(6)
Pd1 P2 C27 C32 174.9(5)
C32 C27 C28 C29 -1.4(10)
P2 C27 C28 C29 176.8(5)
C27 C28 C29 C30 1.2(11)
C28 C29 C30 C31 -0.1(11)
C29 C30 C31 C32 -0.8(11)
C30 C31 C32 C27 0.6(12)
C28 C27 C32 C31 0.5(10)
P2 C27 C32 C31 -177.7(6)
C11 P2 C33 C38 40.7(5)
C27 P2 C33 C38 149.2(4)
Pd1 P2 C33 C38 -88.0(5)
C11 P2 C33 C34 -143.2(4)
C27 P2 C33 C34 -34.7(5)
Pd1 P2 C33 C34 88.1(4)
C38 C33 C34 C35 -2.7(8)
P2 C33 C34 C35 -178.8(4)
C33 C34 C35 C36 0.2(9)
C34 C35 C36 C37 2.0(9)
C35 C36 C37 C38 -1.8(9)
C36 C37 C38 C33 -0.7(9)
C34 C33 C38 C37 2.9(8)
P2 C33 C38 C37 179.0(4)
C12 P3 C39 C40 56.5(5)
C45 P3 C39 C40 167.9(4)
Pd2 P3 C39 C40 -66.9(4)
C12 P3 C39 C44 -126.4(4)
C45 P3 C39 C44 -15.0(5)
Pd2 P3 C39 C44 110.2(4)
C44 C39 C40 C41 1.7(8)
P3 C39 C40 C41 178.8(4)
C39 C40 C41 C42 -1.0(8)
C40 C41 C42 C43 0.0(9)
C41 C42 C43 C44 0.1(9)
C42 C43 C44 C39 0.6(8)
C40 C39 C44 C43 -1.5(8)
P3 C39 C44 C43 -178.6(4)
C12 P3 C45 C50 -160.5(4)
C39 P3 C45 C50 89.8(4)
Pd2 P3 C45 C50 -34.7(4)
C12 P3 C45 C46 19.6(5)
C39 P3 C45 C46 -90.1(4)
Pd2 P3 C45 C46 145.3(4)
C50 C45 C46 C47 0.2(8)
P3 C45 C46 C47 -179.8(4)
C45 C46 C47 C48 -0.5(8)
C46 C47 C48 C49 0.8(9)
C47 C48 C49 C50 -0.7(9)
C48 C49 C50 C45 0.4(8)
C46 C45 C50 C49 -0.2(8)
P3 C45 C50 C49 179.9(4)
C57 P4 C51 C56 29.6(5)
C14 P4 C51 C56 140.1(4)
Pd2 P4 C51 C56 -93.0(4)
C57 P4 C51 C52 -153.1(4)
C14 P4 C51 C52 -42.6(5)
Pd2 P4 C51 C52 84.3(4)
C56 C51 C52 C53 -1.2(8)
P4 C51 C52 C53 -178.5(4)
C51 C52 C53 C54 0.6(9)
C52 C53 C54 C55 1.3(10)
C53 C54 C55 C56 -2.5(9)
C52 C51 C56 C55 0.0(8)
P4 C51 C56 C55 177.3(4)
C54 C55 C56 C51 1.9(8)
C51 P4 C57 C62 -125.3(4)
C14 P4 C57 C62 125.3(5)
Pd2 P4 C57 C62 -0.7(5)
C51 P4 C57 C58 53.7(5)
C14 P4 C57 C58 -55.7(5)
Pd2 P4 C57 C58 178.3(4)
C62 C57 C58 C59 -1.0(9)
P4 C57 C58 C59 180.0(5)
C57 C58 C59 C60 0.0(10)
C58 C59 C60 C61 0.8(10)
C59 C60 C61 C62 -0.5(10)
C60 C61 C62 C57 -0.5(9)
C58 C57 C62 C61 1.2(8)
P4 C57 C62 C61 -179.7(5)
